data_1548776
loop_
_publ_author_name
'Shaowei Zhang'
'Yong Zhang'
'Shigang Ning'
'Ruiren Tang'
'Zilong Tang'
'Yuan Xie'

_publ_section_title
;
 A 3D supramolecular network as highly selective and sensitive luminescent
 sensor for PO43- and Cu2+ ions in aqueous media
;
_journal_name_full 'Dyes and Pigments'
_journal_page_first 36
_journal_page_last 43
_journal_paper_doi 10.1016/j.dyepig.2017.11.008
_journal_volume 150
_journal_year 2018
_chemical_formula_moiety 'C17 H13 N5 O2 Zn'
_chemical_formula_sum 'C17 H13 N5 O2 Zn'
_chemical_formula_weight 384.69
_space_group_crystal_system monoclinic
_space_group_IT_number 14
_space_group_name_Hall '-P 2yn'
_space_group_name_H-M_alt 'P 1 21/n 1'
_symmetry_space_group_name_Hall '-P 2yn'
_symmetry_space_group_name_H-M 'P 1 21/n 1'
_atom_sites_solution_hydrogens geom
_cell_angle_alpha 90
_cell_angle_beta 93.2219(4)
_cell_angle_gamma 90
_cell_formula_units_Z 4
_cell_length_a 9.43660(10)
_cell_length_b 10.28590(10)
_cell_length_c 17.2936(2)
_cell_measurement_reflns_used 9380
_cell_measurement_temperature 296(2)
_cell_measurement_theta_max 27.22
_cell_measurement_theta_min 2.30
_cell_volume 1675.93(3)
_computing_cell_refinement 'SAINT v8.37A (Bruker, 2015)'
_computing_data_reduction 'SAINT v8.37A (Bruker, 2015)'
_computing_molecular_graphics 'Olex2 (Dolomanov et al., 2009)'
_computing_publication_material 'Olex2 (Dolomanov et al., 2009)'
_computing_structure_refinement 'ShelXL (Sheldrick, 2015)'
_diffrn_ambient_temperature 296.15
_diffrn_measured_fraction_theta_full 0.997
_diffrn_measured_fraction_theta_max 0.997
_diffrn_measurement_device_type 'Bruker APEX-II CCD'
_diffrn_measurement_method '\f and \w scans'
_diffrn_radiation_type MoK\a
_diffrn_radiation_wavelength 0.71073
_diffrn_reflns_av_R_equivalents 0.0256
_diffrn_reflns_av_unetI/netI 0.0155
_diffrn_reflns_Laue_measured_fraction_full 0.997
_diffrn_reflns_Laue_measured_fraction_max 0.997
_diffrn_reflns_limit_h_max 11
_diffrn_reflns_limit_h_min -11
_diffrn_reflns_limit_k_max 12
_diffrn_reflns_limit_k_min -12
_diffrn_reflns_limit_l_max 20
_diffrn_reflns_limit_l_min -20
_diffrn_reflns_number 21569
_diffrn_reflns_point_group_measured_fraction_full 0.997
_diffrn_reflns_point_group_measured_fraction_max 0.997
_diffrn_reflns_theta_full 25.010
_diffrn_reflns_theta_max 25.010
_diffrn_reflns_theta_min 2.305
_diffrn_standards_number 0
_exptl_absorpt_coefficient_mu 1.486
_exptl_absorpt_correction_T_max 0.7457
_exptl_absorpt_correction_T_min 0.6690
_exptl_absorpt_correction_type multi-scan
_exptl_absorpt_process_details
;
SADABS-2016/2 (Bruker,2016/2) was used for absorption correction.
wR2(int) was 0.0491 before and 0.0415 after correction.
The Ratio of minimum to maximum transmission is 0.8971.
The \l/2 correction factor is Not present.
;
_exptl_crystal_colour Colorless
_exptl_crystal_density_diffrn 1.525
_exptl_crystal_density_method 'not measured'
_exptl_crystal_description Block
_exptl_crystal_F_000 784
_exptl_crystal_size_max 0.28
_exptl_crystal_size_mid 0.24
_exptl_crystal_size_min 0.22
_exptl_transmission_factor_max 0.7457
_exptl_transmission_factor_min 0.6690
_refine_diff_density_max 0.238
_refine_diff_density_min -0.257
_refine_diff_density_rms 0.045
_refine_ls_extinction_coef .
_refine_ls_extinction_method none
_refine_ls_goodness_of_fit_ref 1.035
_refine_ls_hydrogen_treatment constr
_refine_ls_matrix_type full
_refine_ls_number_parameters 271
_refine_ls_number_reflns 2946
_refine_ls_number_restraints 91
_refine_ls_restrained_S_all 1.126
_refine_ls_R_factor_all 0.0296
_refine_ls_R_factor_gt 0.0247
_refine_ls_shift/su_max 0.002
_refine_ls_shift/su_mean 0.000
_refine_ls_structure_factor_coef Fsqd
_refine_ls_weighting_details 'w=1/[\s^2^(Fo^2^)+(0.0240P)^2^+1.2676P] where P=(Fo^2^+2Fc^2^)/3'
_refine_ls_weighting_scheme calc
_refine_ls_wR_factor_gt 0.0569
_refine_ls_wR_factor_ref 0.0598
_reflns_Friedel_coverage 0.000
_reflns_Friedel_fraction_full .
_reflns_Friedel_fraction_max .
_reflns_number_gt 2621
_reflns_number_total 2946
_reflns_threshold_expression 'I > 2\s(I)'
_cod_data_source_file Z20170404B_0m.cif
_cod_data_source_block z20170404b_0m
_cod_depositor_comments
;
The following automatic conversions were performed:

'_exptl_absorpt_correction_type' value 'Multi-scan' changed to
'multi-scan' according to the built-in table from CIF Core dictionary
named 'cif_core.dic' version 2.4.1 from 2010-06-29.

Automatic conversion script
Id: cif_fix_values 5376 2017-05-30 11:51:03Z andrius 
;
_cod_database_code 1548776
_shelx_space_group_comment
;
The symmetry employed for this shelxl refinement is uniquely defined
by the following loop, which should always be used as a source of
symmetry information in preference to the above space-group names.
They are only intended as comments.
;
_shelx_estimated_absorpt_t_max 0.736
_shelx_estimated_absorpt_t_min 0.681

loop_
_space_group_symop_operation_xyz
'x, y, z'
'-x+1/2, y+1/2, -z+1/2'
'-x, -y, -z'
'x-1/2, -y-1/2, z-1/2'

loop_
_atom_site_label
_atom_site_type_symbol
_atom_site_fract_x
_atom_site_fract_y
_atom_site_fract_z
_atom_site_U_iso_or_equiv
_atom_site_adp_type
_atom_site_occupancy
_atom_site_site_symmetry_order
_atom_site_calc_flag
_atom_site_refinement_flags_posn
_atom_site_refinement_flags_adp
_atom_site_refinement_flags_occupancy
_atom_site_disorder_assembly
_atom_site_disorder_group
Zn1 Zn 0.63747(2) 0.61783(2) 0.68793(2) 0.02698(9) Uani 1 1 d . . . . .
O1 O 0.52378(17) 0.64279(14) 0.59151(8) 0.0401(4) Uani 1 1 d . . . . .
O2 O 0.48596(18) 0.85243(14) 0.61096(8) 0.0430(4) Uani 1 1 d . . . . .
N1 N 0.24187(18) 0.76334(15) 0.26525(9) 0.0277(4) Uani 1 1 d . . . . .
N2 N 0.26612(18) 0.63980(15) 0.24730(9) 0.0308(4) Uani 1 1 d . . . . .
N3 N 0.33168(18) 0.57871(16) 0.30725(9) 0.0287(4) Uani 1 1 d . . . . .
N4 N 0.4529(2) 0.61381(18) 0.76404(10) 0.0388(4) Uani 1 1 d . . . . .
N5 N 0.8381(2) 0.6328(2) 0.61850(13) 0.0585(6) Uani 1 1 d D . . . .
C1 C 0.29419(19) 0.78471(18) 0.33974(10) 0.0243(4) Uani 1 1 d . . . . .
C2 C 0.3516(2) 0.66716(18) 0.36653(10) 0.0240(4) Uani 1 1 d . . . . .
C3 C 0.4149(2) 0.65455(18) 0.44140(11) 0.0270(4) Uani 1 1 d . . . . .
H3 H 0.453387 0.576002 0.459007 0.032 Uiso 1 1 calc R . . . .
C4 C 0.4176(2) 0.76312(18) 0.48771(10) 0.0248(4) Uani 1 1 d . . . . .
C5 C 0.3610(2) 0.88296(18) 0.45981(11) 0.0285(4) Uani 1 1 d . . . . .
H5 H 0.365708 0.954974 0.492371 0.034 Uiso 1 1 calc R . . . .
C6 C 0.2992(2) 0.89654(18) 0.38628(11) 0.0298(4) Uani 1 1 d . . . . .
H6 H 0.262764 0.975667 0.368365 0.036 Uiso 1 1 calc R . . . .
C7 C 0.4804(2) 0.75556(19) 0.56999(11) 0.0270(4) Uani 1 1 d . . . . .
C8 C 0.3699(3) 0.7167(3) 0.76638(17) 0.0660(8) Uani 1 1 d . . . . .
H8 H 0.393906 0.790711 0.739106 0.079 Uiso 1 1 calc R . . . .
C9 C 0.2483(4) 0.7191(4) 0.8079(2) 0.0902(12) Uani 1 1 d . . . . .
H9 H 0.192476 0.793585 0.808516 0.108 Uiso 1 1 calc R . . . .
C10 C 0.2116(3) 0.6104(4) 0.8480(2) 0.0796(10) Uani 1 1 d . . . . .
H10 H 0.128461 0.608352 0.874390 0.096 Uiso 1 1 calc R . . . .
C11 C 0.2992(3) 0.5059(3) 0.84820(19) 0.0739(9) Uani 1 1 d . . . . .
H11 H 0.279147 0.431970 0.876521 0.089 Uiso 1 1 calc R . . . .
C12 C 0.4177(3) 0.5111(3) 0.80600(16) 0.0562(7) Uani 1 1 d . . . . .
H12 H 0.477071 0.438913 0.806657 0.067 Uiso 1 1 calc R . . . .
C13A C 0.9549(11) 0.5672(9) 0.6595(6) 0.082(3) Uani 0.5 1 d D U P A 2
H13A H 0.939951 0.525434 0.706043 0.098 Uiso 0.5 1 calc R . P A 2
C13B C 0.9566(10) 0.5928(9) 0.6359(5) 0.075(3) Uani 0.5 1 d D U P A 1
H13B H 0.963899 0.541342 0.680147 0.090 Uiso 0.5 1 calc R . P A 1
C14A C 1.0908(10) 0.5655(10) 0.6303(6) 0.104(3) Uani 0.5 1 d D U P A 2
H14A H 1.168477 0.525226 0.655612 0.125 Uiso 0.5 1 calc R . P A 2
C14B C 1.0843(10) 0.6118(9) 0.5997(6) 0.090(3) Uani 0.5 1 d D U P A 1
H14B H 1.170788 0.579711 0.619837 0.108 Uiso 0.5 1 calc R . P A 1
C15A C 1.0984(12) 0.6298(12) 0.5598(7) 0.103(4) Uani 0.5 1 d D U P A 2
H15A H 1.186727 0.632981 0.538618 0.123 Uiso 0.5 1 calc R . P A 2
C15B C 1.0712(8) 0.6806(9) 0.5329(5) 0.074(2) Uani 0.5 1 d D U P A 1
H15B H 1.147759 0.685853 0.501474 0.089 Uiso 0.5 1 calc R . P A 1
C16A C 0.9913(14) 0.6869(13) 0.5201(8) 0.123(5) Uani 0.5 1 d D U P A 2
H16A H 1.003080 0.730032 0.473670 0.148 Uiso 0.5 1 calc R . P A 2
C16B C 0.9481(9) 0.7420(10) 0.5112(5) 0.093(3) Uani 0.5 1 d D U P A 1
H16B H 0.941621 0.796231 0.468157 0.112 Uiso 0.5 1 calc R . P A 1
C17A C 0.8583(12) 0.6777(10) 0.5532(7) 0.086(3) Uani 0.5 1 d D U P A 2
H17A H 0.779330 0.707660 0.523867 0.103 Uiso 0.5 1 calc R . P A 2
C17B C 0.8316(10) 0.7210(10) 0.5559(6) 0.073(3) Uani 0.5 1 d D U P A 1
H17B H 0.747712 0.766111 0.544125 0.087 Uiso 0.5 1 calc R . P A 1

loop_
_atom_site_aniso_label
_atom_site_aniso_U_11
_atom_site_aniso_U_22
_atom_site_aniso_U_33
_atom_site_aniso_U_23
_atom_site_aniso_U_13
_atom_site_aniso_U_12
Zn1 0.03889(15) 0.02074(13) 0.02002(12) -0.00174(9) -0.00979(9) 0.00001(9)
O1 0.0635(10) 0.0298(8) 0.0249(7) -0.0006(6) -0.0179(7) 0.0103(7)
O2 0.0673(11) 0.0318(8) 0.0282(8) -0.0058(6) -0.0121(7) 0.0010(7)
N1 0.0366(9) 0.0237(8) 0.0219(8) 0.0004(7) -0.0064(7) 0.0044(7)
N2 0.0429(10) 0.0260(9) 0.0223(8) -0.0006(7) -0.0096(7) 0.0045(7)
N3 0.0401(10) 0.0228(8) 0.0219(8) -0.0008(6) -0.0087(7) 0.0053(7)
N4 0.0416(11) 0.0399(11) 0.0351(10) -0.0025(8) 0.0034(8) -0.0048(9)
N5 0.0521(14) 0.0693(16) 0.0554(14) -0.0208(12) 0.0135(11) -0.0124(12)
C1 0.0270(10) 0.0246(10) 0.0209(9) 0.0020(7) -0.0024(7) 0.0012(8)
C2 0.0298(10) 0.0209(9) 0.0210(9) -0.0006(7) -0.0019(8) 0.0012(8)
C3 0.0341(11) 0.0232(10) 0.0229(9) 0.0033(8) -0.0062(8) 0.0037(8)
C4 0.0275(10) 0.0248(10) 0.0215(9) 0.0006(8) -0.0030(7) 0.0003(8)
C5 0.0385(11) 0.0224(10) 0.0241(10) -0.0022(8) -0.0028(8) 0.0015(8)
C6 0.0396(11) 0.0213(10) 0.0276(10) 0.0022(8) -0.0055(8) 0.0047(8)
C7 0.0320(10) 0.0281(10) 0.0205(9) 0.0002(8) -0.0032(8) -0.0010(8)
C8 0.0724(19) 0.0662(19) 0.0620(18) 0.0182(15) 0.0269(15) 0.0213(16)
C9 0.084(2) 0.103(3) 0.087(2) 0.026(2) 0.040(2) 0.044(2)
C10 0.0573(19) 0.109(3) 0.075(2) 0.017(2) 0.0304(16) 0.0039(19)
C11 0.071(2) 0.070(2) 0.083(2) 0.0104(17) 0.0306(17) -0.0158(17)
C12 0.0598(16) 0.0447(15) 0.0658(17) 0.0040(13) 0.0178(13) -0.0053(13)
C13A 0.061(4) 0.096(5) 0.090(5) -0.002(4) 0.022(4) -0.011(3)
C13B 0.057(4) 0.090(4) 0.078(4) 0.018(4) 0.017(3) 0.003(3)
C14A 0.078(4) 0.117(5) 0.120(5) 0.000(4) 0.022(4) -0.010(4)
C14B 0.077(4) 0.102(5) 0.091(5) 0.023(4) 0.000(4) 0.000(4)
C15A 0.094(5) 0.115(5) 0.101(5) 0.009(4) 0.027(4) -0.011(4)
C15B 0.051(3) 0.090(4) 0.084(4) 0.010(3) 0.011(3) -0.002(3)
C16A 0.125(6) 0.128(6) 0.120(6) 0.013(4) 0.033(5) 0.002(5)
C16B 0.078(4) 0.110(5) 0.095(4) 0.027(4) 0.033(3) -0.004(4)
C17A 0.089(5) 0.088(5) 0.084(5) 0.001(4) 0.044(4) -0.006(4)
C17B 0.062(4) 0.085(5) 0.074(4) 0.017(4) 0.025(3) 0.005(3)

loop_
_atom_type_symbol
_atom_type_description
_atom_type_scat_dispersion_real
_atom_type_scat_dispersion_imag
_atom_type_scat_source
C C 0.0033 0.0016 'International Tables Vol C Tables 4.2.6.8 and 6.1.1.4'
H H 0.0000 0.0000 'International Tables Vol C Tables 4.2.6.8 and 6.1.1.4'
N N 0.0061 0.0033 'International Tables Vol C Tables 4.2.6.8 and 6.1.1.4'
O O 0.0106 0.0060 'International Tables Vol C Tables 4.2.6.8 and 6.1.1.4'
Zn Zn 0.2839 1.4301 'International Tables Vol C Tables 4.2.6.8 and 6.1.1.4'

loop_
_geom_angle_atom_site_label_1
_geom_angle_atom_site_label_2
_geom_angle_atom_site_label_3
_geom_angle
_geom_angle_site_symmetry_1
_geom_angle_site_symmetry_3
O1 Zn1 N1 135.17(6) . 4_676
O1 Zn1 N3 103.63(6) . 3_666
O1 Zn1 N4 95.52(7) . .
O1 Zn1 N5 88.53(8) . .
N1 Zn1 N3 120.47(6) 4_676 3_666
N1 Zn1 N4 89.35(7) 4_676 .
N1 Zn1 N5 85.42(7) 4_676 .
N3 Zn1 N4 94.10(7) 3_666 .
N3 Zn1 N5 88.18(8) 3_666 .
N4 Zn1 N5 174.75(7) . .
C7 O1 Zn1 121.39(12) . .
N2 N1 Zn1 120.38(11) . 4_575
N2 N1 C1 108.34(15) . .
C1 N1 Zn1 131.25(13) . 4_575
N1 N2 N3 110.29(14) . .
N2 N3 Zn1 123.81(12) . 3_666
N2 N3 C2 107.80(15) . .
C2 N3 Zn1 127.63(12) . 3_666
C8 N4 Zn1 119.04(17) . .
C8 N4 C12 116.9(2) . .
C12 N4 Zn1 123.99(17) . .
C13A N5 Zn1 109.9(4) . .
C13B N5 Zn1 128.4(5) . .
C13B N5 C17B 114.1(6) . .
C17A N5 Zn1 132.1(6) . .
C17A N5 C13A 117.9(7) . .
C17B N5 Zn1 116.2(4) . .
N1 C1 C2 106.61(16) . .
N1 C1 C6 132.00(17) . .
C2 C1 C6 121.37(16) . .
N3 C2 C1 106.96(16) . .
N3 C2 C3 131.37(17) . .
C1 C2 C3 121.68(17) . .
C2 C3 H3 121.4 . .
C4 C3 C2 117.17(17) . .
C4 C3 H3 121.4 . .
C3 C4 C5 120.95(17) . .
C3 C4 C7 120.02(16) . .
C5 C4 C7 119.03(16) . .
C4 C5 H5 118.8 . .
C6 C5 C4 122.34(18) . .
C6 C5 H5 118.8 . .
C1 C6 H6 121.8 . .
C5 C6 C1 116.48(17) . .
C5 C6 H6 121.8 . .
O1 C7 C4 115.01(16) . .
O2 C7 O1 124.62(17) . .
O2 C7 C4 120.37(17) . .
N4 C8 H8 118.7 . .
N4 C8 C9 122.7(3) . .
C9 C8 H8 118.7 . .
C8 C9 H9 120.4 . .
C10 C9 C8 119.1(3) . .
C10 C9 H9 120.4 . .
C9 C10 H10 120.8 . .
C11 C10 C9 118.5(3) . .
C11 C10 H10 120.8 . .
C10 C11 H11 120.6 . .
C10 C11 C12 118.9(3) . .
C12 C11 H11 120.6 . .
N4 C12 C11 123.8(3) . .
N4 C12 H12 118.1 . .
C11 C12 H12 118.1 . .
N5 C13A H13A 119.5 . .
C14A C13A N5 121.1(9) . .
C14A C13A H13A 119.5 . .
N5 C13B H13B 114.9 . .
N5 C13B C14B 130.2(9) . .
C14B C13B H13B 114.9 . .
C13A C14A H14A 123.1 . .
C15A C14A C13A 113.7(10) . .
C15A C14A H14A 123.1 . .
C13B C14B H14B 122.8 . .
C15B C14B C13B 114.5(8) . .
C15B C14B H14B 122.8 . .
C14A C15A H15A 117.0 . .
C16A C15A C14A 126.1(11) . .
C16A C15A H15A 117.0 . .
C14B C15B H15B 119.5 . .
C14B C15B C16B 121.0(8) . .
C16B C15B H15B 119.5 . .
C15A C16A H16A 122.3 . .
C15A C16A C17A 115.4(11) . .
C17A C16A H16A 122.3 . .
C15B C16B H16B 121.2 . .
C15B C16B C17B 117.6(8) . .
C17B C16B H16B 121.2 . .
N5 C17A C16A 125.3(11) . .
N5 C17A H17A 117.4 . .
C16A C17A H17A 117.4 . .
N5 C17B H17B 119.3 . .
C16B C17B N5 121.5(8) . .
C16B C17B H17B 119.3 . .

loop_
_geom_bond_atom_site_label_1
_geom_bond_atom_site_label_2
_geom_bond_distance
_geom_bond_site_symmetry_2
Zn1 O1 1.9484(13) .
Zn1 N1 2.0260(15) 4_676
Zn1 N3 2.0435(16) 3_666
Zn1 N4 2.2420(18) .
Zn1 N5 2.304(2) .
O1 C7 1.279(2) .
O2 C7 1.222(2) .
N1 N2 1.331(2) .
N1 C1 1.371(2) .
N2 N3 1.334(2) .
N3 C2 1.376(2) .
N4 C8 1.318(3) .
N4 C12 1.334(3) .
N5 C13A 1.444(11) .
N5 C13B 1.214(10) .
N5 C17A 1.244(10) .
N5 C17B 1.411(9) .
C1 C2 1.394(3) .
C1 C6 1.403(3) .
C2 C3 1.401(3) .
C3 H3 0.9300 .
C3 C4 1.374(3) .
C4 C5 1.417(3) .
C4 C7 1.512(2) .
C5 H5 0.9300 .
C5 C6 1.376(3) .
C6 H6 0.9300 .
C8 H8 0.9300 .
C8 C9 1.388(4) .
C9 H9 0.9300 .
C9 C10 1.370(5) .
C10 H10 0.9300 .
C10 C11 1.355(4) .
C11 H11 0.9300 .
C11 C12 1.371(4) .
C12 H12 0.9300 .
C13A H13A 0.9300 .
C13A C14A 1.405(12) .
C13B H13B 0.9300 .
C13B C14B 1.402(12) .
C14A H14A 0.9300 .
C14A C15A 1.391(12) .
C14B H14B 0.9300 .
C14B C15B 1.354(11) .
C15A H15A 0.9300 .
C15A C16A 1.327(13) .
C15B H15B 0.9300 .
C15B C16B 1.356(11) .
C16A H16A 0.9300 .
C16A C17A 1.412(13) .
C16B H16B 0.9300 .
C16B C17B 1.396(10) .
C17A H17A 0.9300 .
C17B H17B 0.9300 .
